data_7223742
loop_
_publ_author_name
'Cabrera, Alan Raul'
'Gonz\'alez, Iv\'an Alonso'
'Cort\'es-Arriagada, Diego'
'Natali, Mirco'
'Berke, Heinz'
'Daniliuc, Constantin Gabriel'
'Camarada, Mar\'ia Belen'
'Toro-Labb\'e, Alejandro'
'Rojas, Rene S.'
'salas, cristian osvaldo'

_publ_section_title
;
 Synthesis of new phosphorescent imidoyl-indazol and phosphines mixed
 ligand Cu(I) complexes - Structural characterization and photophysical
 properties
;
_journal_name_full 'RSC Adv.'
_journal_paper_doi 10.1039/C5RA20450J
_journal_year 2016
_chemical_formula_sum 'C42 H50 Cu F6 N6 P'
_chemical_formula_weight 847.39
_chemical_name_systematic
; 
 ? 
;
_space_group_IT_number 15
_symmetry_cell_setting monoclinic
_symmetry_space_group_name_Hall '-C 2yc'
_symmetry_space_group_name_H-M 'C 1 2/c 1'
_atom_sites_solution_hydrogens geom
_atom_sites_solution_primary direct
_atom_sites_solution_secondary difmap
_audit_creation_method SHELXL-97
_audit_update_record
;
2015-09-09 deposited with the CCDC.
2015-12-28 downloaded from the CCDC.
;
_cell_angle_alpha 90.00
_cell_angle_beta 98.7580(10)
_cell_angle_gamma 90.00
_cell_formula_units_Z 8
_cell_length_a 32.1326(6)
_cell_length_b 12.6582(2)
_cell_length_c 22.0163(5)
_cell_measurement_reflns_used 7959
_cell_measurement_temperature 223(2)
_cell_measurement_theta_max 28.28
_cell_measurement_theta_min 4.08
_cell_volume 8850.5(3)
_computing_cell_refinement 'Collect (Nonius B.V., 1998)'
_computing_data_collection 'Collect (Nonius B.V., 1998)'
_computing_data_reduction 'Denzo-SMN (Otwinowski & Minor, 1997)'
_computing_molecular_graphics 'XP (BrukerAXS, 2000)'
_computing_publication_material 'SHELXL-97 (Sheldrick, 1997)'
_computing_structure_refinement 'SHELXL-97 (Sheldrick, 1997)'
_computing_structure_solution 'SHELXS-97 (Sheldrick, 1990)'
_diffrn_ambient_temperature 223(2)
_diffrn_measured_fraction_theta_full 0.981
_diffrn_measured_fraction_theta_max 0.981
_diffrn_measurement_device_type 'Nonius KappaCCD APEXII'
_diffrn_measurement_method '\w and \f scans'
_diffrn_radiation_monochromator 'Montel mirror'
_diffrn_radiation_source 'rotating anode Nonius FR591'
_diffrn_radiation_type MoK\a
_diffrn_radiation_wavelength 0.71073
_diffrn_reflns_av_R_equivalents 0.056
_diffrn_reflns_av_sigmaI/netI 0.0540
_diffrn_reflns_limit_h_max 38
_diffrn_reflns_limit_h_min -37
_diffrn_reflns_limit_k_max 14
_diffrn_reflns_limit_k_min -15
_diffrn_reflns_limit_l_max 26
_diffrn_reflns_limit_l_min -26
_diffrn_reflns_number 25706
_diffrn_reflns_theta_full 25.00
_diffrn_reflns_theta_max 25.00
_diffrn_reflns_theta_min 4.12
_exptl_absorpt_coefficient_mu 0.590
_exptl_absorpt_correction_T_max 0.9825
_exptl_absorpt_correction_T_min 0.9272
_exptl_absorpt_correction_type multi-scan
_exptl_absorpt_process_details 'Denzo (Otwinowski, Borek, Majewski & Minor, 2003)'
_exptl_crystal_colour red
_exptl_crystal_density_diffrn 1.272
_exptl_crystal_density_method 'not measured'
_exptl_crystal_description plate
_exptl_crystal_F_000 3536
_exptl_crystal_size_max 0.13
_exptl_crystal_size_mid 0.10
_exptl_crystal_size_min 0.03
_refine_diff_density_max 0.679
_refine_diff_density_min -0.378
_refine_diff_density_rms 0.078
_refine_ls_extinction_method none
_refine_ls_goodness_of_fit_ref 1.061
_refine_ls_hydrogen_treatment constr
_refine_ls_matrix_type full
_refine_ls_number_parameters 579
_refine_ls_number_reflns 7650
_refine_ls_number_restraints 141
_refine_ls_restrained_S_all 1.073
_refine_ls_R_factor_all 0.1130
_refine_ls_R_factor_gt 0.0828
_refine_ls_shift/su_max 0.001
_refine_ls_shift/su_mean 0.000
_refine_ls_structure_factor_coef Fsqd
_refine_ls_weighting_details 'calc w=1/[\s^2^(Fo^2^)+(0.0937P)^2^+37.1066P] where P=(Fo^2^+2Fc^2^)/3'
_refine_ls_weighting_scheme calc
_refine_ls_wR_factor_gt 0.2083
_refine_ls_wR_factor_ref 0.2271
_reflns_number_gt 5457
_reflns_number_total 7650
_reflns_threshold_expression >2sigma(I)
_cod_data_source_file c5ra20450j2.cif
_cod_data_source_block erk7271
_cod_original_sg_symbol_H-M C2/c
_cod_database_code 7223742

loop_
_symmetry_equiv_pos_as_xyz
'x, y, z'
'-x, y, -z+1/2'
'x+1/2, y+1/2, z'
'-x+1/2, y+1/2, -z+1/2'
'-x, -y, -z'
'x, -y, z-1/2'
'-x+1/2, -y+1/2, -z'
'x+1/2, -y+1/2, z-1/2'

loop_
_atom_site_label
_atom_site_type_symbol
_atom_site_fract_x
_atom_site_fract_y
_atom_site_fract_z
_atom_site_U_iso_or_equiv
_atom_site_adp_type
_atom_site_occupancy
_atom_site_symmetry_multiplicity
_atom_site_calc_flag
_atom_site_refinement_flags
_atom_site_disorder_assembly
_atom_site_disorder_group
Cu1 Cu 0.62029(2) 0.33795(5) 0.50052(3) 0.0529(2) Uani 1 1 d . . .
N3B N 0.63117(13) 0.3839(3) 0.58945(17) 0.0440(9) Uani 1 1 d . . .
N3A N 0.62579(14) 0.3931(3) 0.41432(19) 0.0485(10) Uani 1 1 d . . .
N1B N 0.57288(14) 0.2848(3) 0.5948(2) 0.0520(10) Uani 1 1 d . . .
N1A N 0.64331(15) 0.2216(3) 0.40150(18) 0.0534(11) Uani 1 1 d . . .
N2A N 0.64383(14) 0.2079(3) 0.46310(18) 0.0488(10) Uani 1 1 d . . .
N2B N 0.56658(14) 0.2820(3) 0.5320(2) 0.0523(11) Uani 1 1 d . . .
C8B C 0.60679(17) 0.3462(4) 0.6242(2) 0.0485(12) Uani 1 1 d . . .
C8A C 0.63547(19) 0.3234(4) 0.3768(2) 0.0536(13) Uani 1 1 d . . .
C9B C 0.6096(2) 0.3615(5) 0.6917(3) 0.0707(17) Uani 1 1 d . . .
H911 H 0.6116 0.2933 0.7120 0.106 Uiso 1 1 calc R . .
H912 H 0.5847 0.3982 0.7004 0.106 Uiso 1 1 calc R . .
H913 H 0.6344 0.4030 0.7068 0.106 Uiso 1 1 calc R . .
C9A C 0.6385(3) 0.3343(5) 0.3103(2) 0.0748(19) Uani 1 1 d . . .
H901 H 0.6281 0.4033 0.2960 0.112 Uiso 1 1 calc R . .
H902 H 0.6216 0.2799 0.2873 0.112 Uiso 1 1 calc R . .
H903 H 0.6676 0.3268 0.3043 0.112 Uiso 1 1 calc R . .
C7A C 0.65134(17) 0.1045(4) 0.4721(2) 0.0496(12) Uani 1 1 d . . .
C7B C 0.53240(18) 0.2212(4) 0.5176(3) 0.0578(14) Uani 1 1 d . . .
C6A C 0.65501(19) 0.0491(4) 0.5283(3) 0.0585(14) Uani 1 1 d . . .
H6A H 0.6520 0.0833 0.5653 0.070 Uiso 1 1 calc R . .
C6B C 0.5125(2) 0.1913(5) 0.4583(3) 0.0740(18) Uani 1 1 d . . .
H6B H 0.5230 0.2128 0.4228 0.089 Uiso 1 1 calc R . .
C5A C 0.6632(2) -0.0568(5) 0.5262(3) 0.0688(16) Uani 1 1 d . . .
H5A H 0.6660 -0.0960 0.5629 0.083 Uiso 1 1 calc R . .
C5B C 0.4775(2) 0.1300(5) 0.4550(4) 0.087(2) Uani 1 1 d . . .
H5B H 0.4637 0.1082 0.4163 0.105 Uiso 1 1 calc R . .
C4B C 0.4612(2) 0.0981(5) 0.5084(5) 0.095(3) Uani 1 1 d . . .
H4B H 0.4364 0.0577 0.5035 0.114 Uiso 1 1 calc R . .
C4A C 0.6676(2) -0.1098(5) 0.4706(3) 0.0743(18) Uani 1 1 d . . .
H4A H 0.6730 -0.1829 0.4716 0.089 Uiso 1 1 calc R . .
C3B C 0.4796(2) 0.1226(5) 0.5663(4) 0.083(2) Uani 1 1 d . . .
H3B H 0.4686 0.0988 0.6011 0.100 Uiso 1 1 calc R . .
C3A C 0.6642(2) -0.0578(4) 0.4164(3) 0.0710(18) Uani 1 1 d . . .
H3A H 0.6673 -0.0932 0.3798 0.085 Uiso 1 1 calc R . .
C2A C 0.65583(19) 0.0522(4) 0.4168(2) 0.0559(14) Uani 1 1 d . . .
C2B C 0.51673(18) 0.1867(4) 0.5715(3) 0.0642(16) Uani 1 1 d . . .
C1A C 0.6504(2) 0.1301(4) 0.3726(3) 0.0616(15) Uani 1 1 d . . .
H1A H 0.6515 0.1216 0.3305 0.074 Uiso 1 1 calc R . .
C1B C 0.54362(19) 0.2290(4) 0.6195(3) 0.0635(15) Uani 1 1 d . . .
H1B H 0.5421 0.2209 0.6615 0.076 Uiso 1 1 calc R . .
C11B C 0.66448(17) 0.4553(4) 0.6151(2) 0.0488(12) Uani 1 1 d . . .
C11A C 0.61927(18) 0.4998(4) 0.3919(2) 0.0511(13) Uani 1 1 d . . .
C12A C 0.57798(19) 0.5374(5) 0.3798(3) 0.0605(14) Uani 1 1 d . . .
C12B C 0.70474(18) 0.4144(4) 0.6347(3) 0.0583(14) Uani 1 1 d . . .
C13B C 0.7357(2) 0.4853(5) 0.6570(3) 0.0765(18) Uani 1 1 d . . .
H13B H 0.7631 0.4606 0.6706 0.092 Uiso 1 1 calc R . .
C13A C 0.5723(2) 0.6414(5) 0.3602(3) 0.0716(17) Uani 1 1 d . . .
H13A H 0.5448 0.6691 0.3528 0.086 Uiso 1 1 calc R . .
C14A C 0.6052(3) 0.7044(5) 0.3515(3) 0.077(2) Uani 1 1 d . . .
H14A H 0.6002 0.7736 0.3367 0.093 Uiso 1 1 calc R . .
C14B C 0.7273(2) 0.5934(5) 0.6599(3) 0.080(2) Uani 1 1 d . . .
H14B H 0.7489 0.6406 0.6757 0.096 Uiso 1 1 calc R . .
C15A C 0.6462(2) 0.6662(4) 0.3645(3) 0.0703(17) Uani 1 1 d . . .
H15A H 0.6687 0.7109 0.3591 0.084 Uiso 1 1 calc R . .
C15B C 0.6879(2) 0.6301(5) 0.6401(3) 0.0694(17) Uani 1 1 d . . .
H15B H 0.6827 0.7030 0.6415 0.083 Uiso 1 1 calc R . .
C16B C 0.65520(18) 0.5628(4) 0.6176(2) 0.0552(13) Uani 1 1 d . . .
C16A C 0.6547(2) 0.5629(4) 0.3853(2) 0.0565(14) Uani 1 1 d . . .
C17B C 0.7140(2) 0.2983(5) 0.6311(3) 0.0680(16) Uani 1 1 d . . .
H17B H 0.6867 0.2608 0.6231 0.082 Uiso 1 1 calc R . .
C17A C 0.5416(2) 0.4677(5) 0.3882(4) 0.080(2) Uani 1 1 d . . .
H17A H 0.5548 0.4092 0.4141 0.096 Uiso 1 1 calc R . .
C18B C 0.7377(3) 0.2569(6) 0.6922(4) 0.100(2) Uani 1 1 d . . .
H18A H 0.7439 0.1825 0.6882 0.150 Uiso 1 1 calc R . .
H18B H 0.7204 0.2664 0.7242 0.150 Uiso 1 1 calc R . .
H18C H 0.7638 0.2958 0.7028 0.150 Uiso 1 1 calc R . .
C18A C 0.5245(5) 0.4148(13) 0.3289(7) 0.196(6) Uani 1 1 d U . .
H18D H 0.5144 0.4679 0.2984 0.294 Uiso 1 1 calc R . .
H18E H 0.5014 0.3686 0.3350 0.294 Uiso 1 1 calc R . .
H18F H 0.5466 0.3735 0.3147 0.294 Uiso 1 1 calc R . .
C19B C 0.7374(2) 0.2747(6) 0.5779(3) 0.086(2) Uani 1 1 d . . .
H19A H 0.7646 0.3097 0.5846 0.129 Uiso 1 1 calc R . .
H19B H 0.7212 0.3001 0.5400 0.129 Uiso 1 1 calc R . .
H19C H 0.7416 0.1990 0.5751 0.129 Uiso 1 1 calc R . .
C19A C 0.5114(4) 0.5143(9) 0.4259(6) 0.154(4) Uani 1 1 d U . .
H19D H 0.4900 0.5539 0.3995 0.231 Uiso 1 1 calc R . .
H19E H 0.5265 0.5612 0.4565 0.231 Uiso 1 1 calc R . .
H19F H 0.4982 0.4582 0.4462 0.231 Uiso 1 1 calc R . .
C20B C 0.61193(19) 0.6067(4) 0.5957(3) 0.0583(14) Uani 1 1 d . . .
H20B H 0.5924 0.5460 0.5889 0.070 Uiso 1 1 calc R . .
C20A C 0.69909(19) 0.5245(5) 0.4029(3) 0.0633(15) Uani 1 1 d . . .
H20A H 0.6982 0.4465 0.3994 0.076 Uiso 1 1 calc R . .
C21B C 0.6099(3) 0.6630(7) 0.5350(3) 0.110(3) Uani 1 1 d . . .
H21A H 0.6278 0.7251 0.5403 0.165 Uiso 1 1 calc R . .
H21B H 0.5811 0.6842 0.5205 0.165 Uiso 1 1 calc R . .
H21C H 0.6195 0.6160 0.5053 0.165 Uiso 1 1 calc R . .
C21A C 0.7295(3) 0.5633(8) 0.3613(4) 0.109(3) Uani 1 1 d . . .
H21D H 0.7347 0.6382 0.3682 0.164 Uiso 1 1 calc R . .
H21E H 0.7174 0.5518 0.3187 0.164 Uiso 1 1 calc R . .
H21F H 0.7558 0.5249 0.3704 0.164 Uiso 1 1 calc R . .
C22B C 0.5959(3) 0.6783(7) 0.6410(3) 0.101(3) Uani 1 1 d . . .
H22A H 0.6128 0.7421 0.6458 0.151 Uiso 1 1 calc R . .
H22B H 0.5977 0.6426 0.6803 0.151 Uiso 1 1 calc R . .
H22C H 0.5668 0.6965 0.6262 0.151 Uiso 1 1 calc R . .
C22A C 0.7153(3) 0.5498(8) 0.4690(4) 0.105(3) Uani 1 1 d . . .
H22D H 0.7176 0.6258 0.4741 0.157 Uiso 1 1 calc R . .
H22E H 0.7429 0.5179 0.4805 0.157 Uiso 1 1 calc R . .
H22F H 0.6961 0.5220 0.4949 0.157 Uiso 1 1 calc R . .
P1 P 0.6391(7) -0.0155(18) 0.2066(10) 0.066(7) Uani 0.151(9) 1 d PDU A 1
F1 F 0.6788(9) -0.034(3) 0.1738(15) 0.128(14) Uani 0.151(9) 1 d PDU A 1
F2 F 0.6212(12) -0.124(2) 0.1809(16) 0.117(12) Uani 0.151(9) 1 d PDU A 1
F3 F 0.6611(13) -0.077(3) 0.2658(15) 0.137(17) Uani 0.151(9) 1 d PDU A 1
F4 F 0.6577(11) 0.092(2) 0.2332(14) 0.122(13) Uani 0.151(9) 1 d PDU A 1
F5 F 0.6162(9) 0.042(2) 0.1472(11) 0.079(8) Uani 0.151(9) 1 d PDU A 1
F6 F 0.6000(12) 0.003(4) 0.2409(19) 0.22(3) Uani 0.151(9) 1 d PDU A 1
P1A P 0.63167(16) -0.0158(3) 0.2057(2) 0.0696(13) Uani 0.849(9) 1 d PDU A 2
F1A F 0.6471(3) -0.1206(5) 0.1758(3) 0.106(2) Uani 0.849(9) 1 d PDU A 2
F2A F 0.6003(2) -0.0841(5) 0.2373(3) 0.115(2) Uani 0.849(9) 1 d PDU A 2
F3A F 0.6656(2) -0.0307(7) 0.2651(3) 0.112(2) Uani 0.849(9) 1 d PDU A 2
F4A F 0.6640(2) 0.0479(6) 0.1737(3) 0.132(3) Uani 0.849(9) 1 d PDU A 2
F5A F 0.5966(2) -0.0028(5) 0.1482(3) 0.105(2) Uani 0.849(9) 1 d PDU A 2
F6A F 0.61574(19) 0.0885(4) 0.2343(2) 0.0933(19) Uani 0.849(9) 1 d PDU A 2

loop_
_atom_site_aniso_label
_atom_site_aniso_U_11
_atom_site_aniso_U_22
_atom_site_aniso_U_33
_atom_site_aniso_U_23
_atom_site_aniso_U_13
_atom_site_aniso_U_12
Cu1 0.0661(5) 0.0485(4) 0.0435(4) -0.0062(3) 0.0061(3) 0.0029(3)
N3B 0.058(3) 0.034(2) 0.039(2) -0.0012(17) 0.0045(19) 0.0038(18)
N3A 0.062(3) 0.036(2) 0.045(2) -0.0025(18) 0.000(2) 0.0049(19)
N1B 0.053(3) 0.041(2) 0.060(3) 0.001(2) 0.006(2) 0.001(2)
N1A 0.078(3) 0.042(2) 0.038(2) -0.0070(18) 0.004(2) 0.004(2)
N2A 0.064(3) 0.040(2) 0.041(2) -0.0042(18) 0.007(2) 0.002(2)
N2B 0.059(3) 0.046(2) 0.051(3) -0.0068(19) 0.002(2) 0.003(2)
C8B 0.064(3) 0.037(3) 0.043(3) 0.002(2) 0.004(2) 0.008(2)
C8A 0.071(4) 0.041(3) 0.047(3) -0.003(2) 0.004(3) 0.006(2)
C9B 0.084(5) 0.075(4) 0.055(3) -0.002(3) 0.016(3) -0.007(3)
C9A 0.131(6) 0.052(3) 0.040(3) -0.005(3) 0.009(3) 0.009(3)
C7A 0.058(3) 0.039(3) 0.052(3) -0.001(2) 0.007(2) -0.003(2)
C7B 0.051(3) 0.039(3) 0.080(4) -0.001(3) -0.002(3) 0.006(2)
C6A 0.072(4) 0.046(3) 0.056(3) -0.003(2) 0.006(3) -0.003(3)
C6B 0.071(4) 0.053(3) 0.089(5) -0.009(3) -0.015(3) 0.001(3)
C5A 0.091(5) 0.050(3) 0.064(4) 0.007(3) 0.008(3) -0.005(3)
C5B 0.077(5) 0.050(4) 0.124(7) -0.011(4) -0.021(5) 0.005(3)
C4B 0.050(4) 0.051(4) 0.173(9) -0.004(5) -0.017(5) -0.003(3)
C4A 0.108(5) 0.038(3) 0.080(4) 0.001(3) 0.022(4) 0.000(3)
C3B 0.064(4) 0.053(4) 0.135(7) 0.007(4) 0.020(4) -0.004(3)
C3A 0.117(6) 0.039(3) 0.060(4) -0.005(3) 0.022(4) 0.003(3)
C2A 0.080(4) 0.041(3) 0.046(3) -0.003(2) 0.006(3) 0.004(3)
C2B 0.052(3) 0.039(3) 0.099(5) 0.003(3) 0.008(3) 0.001(2)
C1A 0.095(5) 0.044(3) 0.046(3) -0.009(2) 0.011(3) 0.003(3)
C1B 0.065(4) 0.055(3) 0.074(4) 0.013(3) 0.021(3) 0.002(3)
C11B 0.060(3) 0.044(3) 0.040(3) -0.006(2) -0.001(2) 0.000(2)
C11A 0.073(4) 0.043(3) 0.034(2) -0.004(2) -0.003(2) 0.009(3)
C12A 0.063(4) 0.059(3) 0.056(3) -0.003(3) -0.006(3) 0.011(3)
C12B 0.056(3) 0.055(3) 0.061(3) -0.001(3) -0.001(3) -0.001(3)
C13B 0.061(4) 0.077(4) 0.085(5) -0.013(4) -0.009(3) -0.003(3)
C13A 0.083(5) 0.056(4) 0.072(4) 0.004(3) 0.001(3) 0.020(3)
C14A 0.127(6) 0.043(3) 0.063(4) 0.009(3) 0.014(4) 0.021(4)
C14B 0.062(4) 0.072(4) 0.101(5) -0.023(4) -0.009(4) -0.018(3)
C15A 0.106(5) 0.041(3) 0.066(4) 0.000(3) 0.021(4) 0.002(3)
C15B 0.079(5) 0.047(3) 0.079(4) -0.013(3) 0.004(3) -0.003(3)
C16B 0.066(4) 0.044(3) 0.053(3) -0.004(2) 0.003(3) 0.001(3)
C16A 0.080(4) 0.044(3) 0.047(3) -0.001(2) 0.015(3) 0.003(3)
C17B 0.063(4) 0.054(3) 0.083(4) -0.001(3) -0.004(3) 0.009(3)
C17A 0.059(4) 0.071(4) 0.102(5) -0.008(4) -0.013(4) 0.008(3)
C18B 0.107(6) 0.083(5) 0.103(6) 0.014(4) -0.007(5) 0.028(4)
C18A 0.190(9) 0.213(9) 0.179(9) -0.025(8) 0.008(7) -0.071(8)
C19B 0.090(5) 0.068(4) 0.098(5) -0.021(4) 0.004(4) 0.014(4)
C19A 0.132(7) 0.141(7) 0.203(9) -0.015(7) 0.068(7) -0.007(6)
C20B 0.067(4) 0.040(3) 0.063(4) -0.003(2) -0.005(3) 0.001(2)
C20A 0.064(4) 0.051(3) 0.079(4) 0.000(3) 0.024(3) 0.001(3)
C21B 0.126(7) 0.134(7) 0.067(5) 0.015(5) 0.007(5) 0.052(6)
C21A 0.105(6) 0.119(7) 0.112(7) 0.017(5) 0.044(5) 0.004(5)
C22B 0.108(6) 0.128(7) 0.062(4) -0.015(4) 0.001(4) 0.045(5)
C22A 0.080(5) 0.151(8) 0.081(5) -0.008(5) 0.006(4) 0.026(5)
P1 0.069(9) 0.085(10) 0.050(9) -0.016(7) 0.027(7) -0.004(7)
F1 0.127(16) 0.133(16) 0.126(16) -0.005(10) 0.026(10) 0.011(10)
F2 0.119(15) 0.107(14) 0.124(15) -0.013(9) 0.011(10) -0.011(10)
F3 0.143(19) 0.136(19) 0.129(18) 0.003(10) 0.014(10) -0.005(10)
F4 0.126(16) 0.120(15) 0.119(15) -0.013(9) 0.015(10) -0.015(10)
F5 0.079(12) 0.079(11) 0.074(11) 0.007(8) -0.003(8) 0.021(8)
F6 0.22(3) 0.22(3) 0.22(3) 0.000(10) 0.047(11) 0.004(10)
P1A 0.081(2) 0.0700(18) 0.0562(19) -0.0117(14) 0.0042(16) 0.0005(15)
F1A 0.127(5) 0.095(4) 0.096(4) -0.024(3) 0.019(3) 0.033(4)
F2A 0.129(5) 0.096(4) 0.131(5) 0.013(3) 0.053(4) -0.003(3)
F3A 0.112(4) 0.132(5) 0.081(4) -0.025(3) -0.019(3) 0.021(4)
F4A 0.135(5) 0.140(5) 0.131(5) -0.006(4) 0.055(4) -0.038(4)
F5A 0.112(4) 0.105(4) 0.087(3) -0.012(3) -0.023(3) 0.009(4)
F6A 0.124(5) 0.075(3) 0.079(3) -0.020(2) 0.008(3) 0.013(3)

loop_
_atom_type_symbol
_atom_type_description
_atom_type_scat_dispersion_real
_atom_type_scat_dispersion_imag
_atom_type_scat_source
C C 0.0033 0.0016 'International Tables Vol C Tables 4.2.6.8 and 6.1.1.4'
H H 0.0000 0.0000 'International Tables Vol C Tables 4.2.6.8 and 6.1.1.4'
N N 0.0061 0.0033 'International Tables Vol C Tables 4.2.6.8 and 6.1.1.4'
F F 0.0171 0.0103 'International Tables Vol C Tables 4.2.6.8 and 6.1.1.4'
P P 0.1023 0.0942 'International Tables Vol C Tables 4.2.6.8 and 6.1.1.4'
Cu Cu 0.3201 1.2651 'International Tables Vol C Tables 4.2.6.8 and 6.1.1.4'

loop_
_geom_angle_atom_site_label_1
_geom_angle_atom_site_label_2
_geom_angle_atom_site_label_3
_geom_angle
N3B Cu1 N2A 127.16(16)
N3B Cu1 N3A 140.39(16)
N2A Cu1 N3A 79.15(16)
N3B Cu1 N2B 78.76(17)
N2A Cu1 N2B 103.74(17)
N3A Cu1 N2B 128.01(18)
C8B N3B C11B 119.1(4)
C8B N3B Cu1 116.4(3)
C11B N3B Cu1 124.4(3)
C8A N3A C11A 117.5(4)
C8A N3A Cu1 115.1(3)
C11A N3A Cu1 127.3(3)
C1B N1B N2B 112.7(5)
C1B N1B C8B 129.6(5)
N2B N1B C8B 117.6(4)
C1A N1A N2A 112.3(4)
C1A N1A C8A 129.3(4)
N2A N1A C8A 118.3(4)
C7A N2A N1A 104.2(4)
C7A N2A Cu1 143.0(4)
N1A N2A Cu1 110.5(3)
C7B N2B N1B 104.2(4)
C7B N2B Cu1 144.0(4)
N1B N2B Cu1 109.0(3)
N3B C8B N1B 115.7(4)
N3B C8B C9B 127.2(5)
N1B C8B C9B 117.1(5)
N3A C8A N1A 115.5(5)
N3A C8A C9A 129.0(5)
N1A C8A C9A 115.5(4)
N2A C7A C6A 127.2(5)
N2A C7A C2A 111.7(4)
C6A C7A C2A 121.1(5)
N2B C7B C6B 127.8(6)
N2B C7B C2B 111.0(5)
C6B C7B C2B 121.2(6)
C5A C6A C7A 116.6(5)
C5B C6B C7B 117.2(7)
C6A C5A C4A 122.5(6)
C6B C5B C4B 121.7(7)
C3B C4B C5B 123.5(7)
C3A C4A C5A 121.6(5)
C4B C3B C2B 116.4(7)
C4A C3A C2A 117.5(5)
C1A C2A C7A 104.7(4)
C1A C2A C3A 134.6(5)
C7A C2A C3A 120.7(5)
C1B C2B C7B 105.1(5)
C1B C2B C3B 134.8(7)
C7B C2B C3B 120.1(6)
N1A C1A C2A 107.0(5)
N1B C1B C2B 106.9(5)
C16B C11B C12B 122.8(5)
C16B C11B N3B 118.3(5)
C12B C11B N3B 118.9(4)
C12A C11A C16A 122.9(5)
C12A C11A N3A 117.9(5)
C16A C11A N3A 119.1(5)
C13A C12A C11A 117.3(6)
C13A C12A C17A 121.8(6)
C11A C12A C17A 120.9(5)
C13B C12B C11B 117.0(5)
C13B C12B C17B 121.2(6)
C11B C12B C17B 121.8(5)
C12B C13B C14B 121.4(6)
C14A C13A C12A 122.0(6)
C13A C14A C15A 120.0(6)
C15B C14B C13B 119.8(6)
C14A C15A C16A 121.5(6)
C14B C15B C16B 121.7(6)
C15B C16B C11B 117.3(5)
C15B C16B C20B 120.0(5)
C11B C16B C20B 122.6(5)
C15A C16A C11A 116.3(6)
C15A C16A C20A 121.1(6)
C11A C16A C20A 122.5(5)
C12B C17B C19B 111.1(6)
C12B C17B C18B 111.3(5)
C19B C17B C18B 111.8(6)
C19A C17A C18A 118.8(9)
C19A C17A C12A 114.9(7)
C18A C17A C12A 110.1(8)
C22B C20B C21B 109.4(6)
C22B C20B C16B 113.8(5)
C21B C20B C16B 111.8(6)
C16A C20A C22A 110.9(5)
C16A C20A C21A 114.4(6)
C22A C20A C21A 110.7(7)
F2 P1 F4 179(2)
F2 P1 F6 91.5(18)
F4 P1 F6 88.9(18)
F2 P1 F5 90.2(16)
F4 P1 F5 90.8(16)
F6 P1 F5 91.4(17)
F2 P1 F1 89.0(16)
F4 P1 F1 90.5(17)
F6 P1 F1 179(2)
F5 P1 F1 89.8(15)
F2 P1 F3 88.0(17)
F4 P1 F3 91.0(17)
F6 P1 F3 88.1(17)
F5 P1 F3 178(2)
F1 P1 F3 90.7(17)
F4A P1A F2A 177.6(5)
F4A P1A F5A 91.5(5)
F2A P1A F5A 89.2(5)
F4A P1A F6A 91.5(4)
F2A P1A F6A 90.8(4)
F5A P1A F6A 89.8(4)
F4A P1A F3A 90.8(5)
F2A P1A F3A 88.6(5)
F5A P1A F3A 177.6(5)
F6A P1A F3A 89.7(4)
F4A P1A F1A 88.4(5)
F2A P1A F1A 89.2(4)
F5A P1A F1A 89.1(4)
F6A P1A F1A 179.0(5)
F3A P1A F1A 91.4(4)

loop_
_geom_bond_atom_site_label_1
_geom_bond_atom_site_label_2
_geom_bond_distance
Cu1 N3B 2.021(4)
Cu1 N2A 2.038(4)
Cu1 N3A 2.055(4)
Cu1 N2B 2.080(5)
N3B C8B 1.269(6)
N3B C11B 1.448(6)
N3A C8A 1.279(6)
N3A C11A 1.442(6)
N1B C1B 1.354(7)
N1B N2B 1.368(6)
N1B C8B 1.412(7)
N1A C1A 1.357(6)
N1A N2A 1.365(5)
N1A C8A 1.406(6)
N2A C7A 1.340(6)
N2B C7B 1.339(7)
C8B C9B 1.487(7)
C8A C9A 1.489(7)
C7A C6A 1.412(7)
C7A C2A 1.413(7)
C7B C6B 1.414(8)
C7B C2B 1.428(8)
C6A C5A 1.369(8)
C6B C5B 1.360(10)
C5A C4A 1.421(8)
C5B C4B 1.416(12)
C4B C3B 1.356(11)
C4A C3A 1.354(8)
C3B C2B 1.432(9)
C3A C2A 1.418(7)
C2A C1A 1.378(7)
C2B C1B 1.367(9)
C11B C16B 1.396(7)
C11B C12B 1.399(8)
C11A C12A 1.397(8)
C11A C16A 1.415(8)
C12A C13A 1.389(8)
C12A C17A 1.500(9)
C12B C13B 1.374(8)
C12B C17B 1.504(8)
C13B C14B 1.399(9)
C13A C14A 1.362(10)
C14A C15A 1.391(10)
C14B C15B 1.356(9)
C15A C16A 1.399(8)
C15B C16B 1.384(8)
C16B C20B 1.507(8)
C16A C20A 1.502(8)
C17B C19B 1.516(9)
C17B C18B 1.533(9)
C17A C19A 1.489(12)
C17A C18A 1.496(14)
C20B C22B 1.496(9)
C20B C21B 1.506(9)
C20A C22A 1.504(9)
C20A C21A 1.520(9)
P1 F2 1.558(18)
P1 F4 1.560(18)
P1 F6 1.578(18)
P1 F5 1.578(17)
P1 F1 1.578(17)
P1 F3 1.586(17)
P1A F4A 1.566(7)
P1A F2A 1.569(7)
P1A F5A 1.570(6)
P1A F6A 1.581(6)
P1A F3A 1.581(6)
P1A F1A 1.594(6)

loop_
_geom_torsion_atom_site_label_1
_geom_torsion_atom_site_label_2
_geom_torsion_atom_site_label_3
_geom_torsion_atom_site_label_4
_geom_torsion
N2A Cu1 N3B C8B -87.8(4)
N3A Cu1 N3B C8B 149.1(3)
N2B Cu1 N3B C8B 11.0(4)
N2A Cu1 N3B C11B 92.0(4)
N3A Cu1 N3B C11B -31.1(5)
N2B Cu1 N3B C11B -169.2(4)
N3B Cu1 N3A C8A 145.1(4)
N2A Cu1 N3A C8A 7.9(4)
N2B Cu1 N3A C8A -91.1(4)
N3B Cu1 N3A C11A -36.1(6)
N2A Cu1 N3A C11A -173.2(5)
N2B Cu1 N3A C11A 87.7(5)
C1A N1A N2A C7A -0.3(6)
C8A N1A N2A C7A 179.2(5)
C1A N1A N2A Cu1 -167.3(4)
C8A N1A N2A Cu1 12.1(6)
N3B Cu1 N2A C7A 43.8(7)
N3A Cu1 N2A C7A -169.1(6)
N2B Cu1 N2A C7A -42.3(6)
N3B Cu1 N2A N1A -157.3(3)
N3A Cu1 N2A N1A -10.3(3)
N2B Cu1 N2A N1A 116.5(3)
C1B N1B N2B C7B -0.6(6)
C8B N1B N2B C7B -178.5(4)
C1B N1B N2B Cu1 -166.4(3)
C8B N1B N2B Cu1 15.7(5)
N3B Cu1 N2B C7B -169.8(6)
N2A Cu1 N2B C7B -44.0(6)
N3A Cu1 N2B C7B 42.9(7)
N3B Cu1 N2B N1B -13.7(3)
N2A Cu1 N2B N1B 112.1(3)
N3A Cu1 N2B N1B -161.0(3)
C11B N3B C8B N1B 174.6(4)
Cu1 N3B C8B N1B -5.6(6)
C11B N3B C8B C9B -4.0(8)
Cu1 N3B C8B C9B 175.7(4)
C1B N1B C8B N3B 175.1(5)
N2B N1B C8B N3B -7.5(6)
C1B N1B C8B C9B -6.1(8)
N2B N1B C8B C9B 171.3(5)
C11A N3A C8A N1A 177.3(5)
Cu1 N3A C8A N1A -3.7(7)
C11A N3A C8A C9A -4.5(9)
Cu1 N3A C8A C9A 174.5(6)
C1A N1A C8A N3A 173.4(6)
N2A N1A C8A N3A -5.9(8)
C1A N1A C8A C9A -5.0(9)
N2A N1A C8A C9A 175.7(5)
N1A N2A C7A C6A 179.9(5)
Cu1 N2A C7A C6A -20.5(10)
N1A N2A C7A C2A 0.3(6)
Cu1 N2A C7A C2A 159.9(5)
N1B N2B C7B C6B -179.1(5)
Cu1 N2B C7B C6B -22.4(10)
N1B N2B C7B C2B 0.8(6)
Cu1 N2B C7B C2B 157.5(5)
N2A C7A C6A C5A -179.4(6)
C2A C7A C6A C5A 0.1(9)
N2B C7B C6B C5B -178.9(6)
C2B C7B C6B C5B 1.2(8)
C7A C6A C5A C4A -0.4(10)
C7B C6B C5B C4B 0.6(9)
C6B C5B C4B C3B -2.2(11)
C6A C5A C4A C3A 0.5(11)
C5B C4B C3B C2B 1.8(10)
C5A C4A C3A C2A -0.3(11)
N2A C7A C2A C1A -0.2(7)
C6A C7A C2A C1A -179.9(5)
N2A C7A C2A C3A 179.6(6)
C6A C7A C2A C3A 0.0(9)
C4A C3A C2A C1A 179.9(7)
C4A C3A C2A C7A 0.1(10)
N2B C7B C2B C1B -0.7(6)
C6B C7B C2B C1B 179.2(5)
N2B C7B C2B C3B 178.6(5)
C6B C7B C2B C3B -1.5(8)
C4B C3B C2B C1B 179.0(7)
C4B C3B C2B C7B 0.0(9)
N2A N1A C1A C2A 0.1(7)
C8A N1A C1A C2A -179.2(6)
C7A C2A C1A N1A 0.1(7)
C3A C2A C1A N1A -179.8(7)
N2B N1B C1B C2B 0.2(6)
C8B N1B C1B C2B 177.8(5)
C7B C2B C1B N1B 0.3(6)
C3B C2B C1B N1B -178.9(6)
C8B N3B C11B C16B -86.7(6)
Cu1 N3B C11B C16B 93.5(5)
C8B N3B C11B C12B 95.0(6)
Cu1 N3B C11B C12B -84.8(5)
C8A N3A C11A C12A 105.8(6)
Cu1 N3A C11A C12A -73.0(6)
C8A N3A C11A C16A -76.7(6)
Cu1 N3A C11A C16A 104.5(5)
C16A C11A C12A C13A 0.4(8)
N3A C11A C12A C13A 177.8(5)
C16A C11A C12A C17A -179.2(5)
N3A C11A C12A C17A -1.8(8)
C16B C11B C12B C13B -0.1(9)
N3B C11B C12B C13B 178.1(5)
C16B C11B C12B C17B -179.6(5)
N3B C11B C12B C17B -1.4(8)
C11B C12B C13B C14B 0.0(10)
C17B C12B C13B C14B 179.5(7)
C11A C12A C13A C14A 1.6(9)
C17A C12A C13A C14A -178.8(6)
C12A C13A C14A C15A -2.4(10)
C12B C13B C14B C15B -0.5(12)
C13A C14A C15A C16A 1.3(10)
C13B C14B C15B C16B 1.1(11)
C14B C15B C16B C11B -1.2(10)
C14B C15B C16B C20B -179.7(6)
C12B C11B C16B C15B 0.7(8)
N3B C11B C16B C15B -177.5(5)
C12B C11B C16B C20B 179.2(5)
N3B C11B C16B C20B 0.9(8)
C14A C15A C16A C11A 0.5(8)
C14A C15A C16A C20A -176.2(6)
C12A C11A C16A C15A -1.4(8)
N3A C11A C16A C15A -178.8(5)
C12A C11A C16A C20A 175.3(5)
N3A C11A C16A C20A -2.1(7)
C13B C12B C17B C19B -75.6(8)
C11B C12B C17B C19B 103.9(7)
C13B C12B C17B C18B 49.8(9)
C11B C12B C17B C18B -130.8(6)
C13A C12A C17A C19A -50.4(10)
C11A C12A C17A C19A 129.2(8)
C13A C12A C17A C18A 87.0(10)
C11A C12A C17A C18A -93.4(9)
C15B C16B C20B C22B -51.5(8)
C11B C16B C20B C22B 130.1(6)
C15B C16B C20B C21B 73.1(8)
C11B C16B C20B C21B -105.3(7)
C15A C16A C20A C22A 86.8(7)
C11A C16A C20A C22A -89.7(7)
C15A C16A C20A C21A -39.3(8)
C11A C16A C20A C21A 144.2(6)

loop_
_platon_squeeze_void_nr
_platon_squeeze_void_average_x
_platon_squeeze_void_average_y
_platon_squeeze_void_average_z
_platon_squeeze_void_volume
_platon_squeeze_void_count_electrons
_platon_squeeze_void_content
1 0.500 0.020 0.250 163 21 ' '
2 0.500 -0.020 0.750 163 21 ' '
3 0.000 0.520 0.250 163 21 ' '
4 0.000 0.480 0.750 163 21 ' '
